data_4034618
loop_
_publ_author_name
'Qiao, Ming-Ming'
'Liu, Yi-Yin'
'Yao, Sheng'
'Ma, Tian-Cong'
'Tang, Zi-Long'
'Shi, De-Qing'
'Xiao, Wen-Jing'

_publ_section_title
;
 Photoredox/Cobalt-Catalyzed Phosphinyloxy Radical Addition/Cyclization
 Cascade: Synthesis of Phosphaisocoumarins.
;
_journal_issue 11
_journal_name_full 'The Journal of organic chemistry'
_journal_page_first 6798
_journal_page_last 6806
_journal_paper_doi 10.1021/acs.joc.9b00570
_journal_volume 84
_journal_year 2019
_chemical_formula_moiety 'C27 H20 F O2 P'
_chemical_formula_sum 'C27 H20 F O2 P'
_chemical_formula_weight 426.40
_space_group_crystal_system triclinic
_space_group_IT_number 2
_space_group_name_Hall '-P 1'
_space_group_name_H-M_alt 'P -1'
_atom_sites_solution_hydrogens mixed
_audit_creation_date 2018-11-22
_audit_creation_method
; 
Olex2 1.2 
(compiled 2018.05.29 svn.r3508 for OlexSys, GUI svn.r5506) 
;
_cell_angle_alpha 75.545(6)
_cell_angle_beta 84.220(7)
_cell_angle_gamma 76.423(7)
_cell_formula_units_Z 2
_cell_length_a 9.395(3)
_cell_length_b 10.610(3)
_cell_length_c 11.090(4)
_cell_measurement_reflns_used 2063
_cell_measurement_temperature 273(2)
_cell_measurement_theta_max 22.16
_cell_measurement_theta_min 2.43
_cell_volume 1039.5(6)
_computing_cell_refinement 'SAINT v7.68A (Bruker, 2009)'
_computing_data_collection 'Bruker APEX2'
_computing_data_reduction 'SAINT v7.68A (Bruker, 2009)'
_computing_molecular_graphics 'Olex2 (Dolomanov et al., 2009)'
_computing_publication_material 'Olex2 (Dolomanov et al., 2009)'
_computing_structure_refinement 'XL (Sheldrick, 2008)'
_computing_structure_solution 'SHELXS-97 (Sheldrick, 2008)'
_diffrn_ambient_temperature 273.15
_diffrn_measured_fraction_theta_full 0.991
_diffrn_measured_fraction_theta_max 0.991
_diffrn_measurement_device_type 'Bruker APEX-II CCD'
_diffrn_measurement_method '\f and \w scans'
_diffrn_radiation_monochromator graphite
_diffrn_radiation_type MoK\a
_diffrn_radiation_wavelength 0.71073
_diffrn_reflns_av_R_equivalents 0.0436
_diffrn_reflns_av_unetI/netI 0.0631
_diffrn_reflns_Laue_measured_fraction_full 0.991
_diffrn_reflns_Laue_measured_fraction_max 0.991
_diffrn_reflns_limit_h_max 11
_diffrn_reflns_limit_h_min -11
_diffrn_reflns_limit_k_max 12
_diffrn_reflns_limit_k_min -12
_diffrn_reflns_limit_l_max 12
_diffrn_reflns_limit_l_min -13
_diffrn_reflns_number 8478
_diffrn_reflns_point_group_measured_fraction_full 0.991
_diffrn_reflns_point_group_measured_fraction_max 0.991
_diffrn_reflns_theta_full 24.998
_diffrn_reflns_theta_max 24.998
_diffrn_reflns_theta_min 1.898
_diffrn_standards_number 0
_exptl_absorpt_coefficient_mu 0.163
_exptl_absorpt_correction_T_max 0.7455
_exptl_absorpt_correction_T_min 0.6105
_exptl_absorpt_correction_type multi-scan
_exptl_absorpt_process_details
; 
SADABS-2008/1 (Bruker,2008) was used for absorption correction. 
wR2(int) was 0.1307 before and 0.0532 after correction. 
The Ratio of minimum to maximum transmission is 0.8189. 
The \l/2 correction factor is 0.0015. 
;
_exptl_crystal_colour colorless
_exptl_crystal_density_diffrn 1.362
_exptl_crystal_description block
_exptl_crystal_F_000 444
_exptl_crystal_size_max 0.2
_exptl_crystal_size_mid 0.1
_exptl_crystal_size_min 0.1
_refine_diff_density_max 0.207
_refine_diff_density_min -0.327
_refine_diff_density_rms 0.041
_refine_ls_extinction_method none
_refine_ls_goodness_of_fit_ref 1.029
_refine_ls_hydrogen_treatment constr
_refine_ls_matrix_type full
_refine_ls_number_parameters 287
_refine_ls_number_reflns 3630
_refine_ls_number_restraints 9
_refine_ls_restrained_S_all 1.028
_refine_ls_R_factor_all 0.0830
_refine_ls_R_factor_gt 0.0454
_refine_ls_shift/su_max 0.000
_refine_ls_shift/su_mean 0.000
_refine_ls_structure_factor_coef Fsqd
_refine_ls_weighting_details 'w=1/[\s^2^(Fo^2^)+(0.0332P)^2^+0.3252P] where P=(Fo^2^+2Fc^2^)/3'
_refine_ls_weighting_scheme calc
_refine_ls_wR_factor_gt 0.0943
_refine_ls_wR_factor_ref 0.1166
_reflns_Friedel_coverage 0.000
_reflns_number_gt 2397
_reflns_number_total 3630
_reflns_threshold_expression 'I > 2\s(I)'
_cod_data_source_file jo9b00570_si_002.cif
_cod_data_source_block mo_181122a_0m
_cod_database_code 4034618
_shelx_shelxl_version_number 2014/7
_shelx_space_group_comment
; 
The symmetry employed for this shelxl refinement is uniquely defined 
by the following loop, which should always be used as a source of 
symmetry information in preference to the above space-group names. 
They are only intended as comments. 
;
_shelx_estimated_absorpt_t_max 0.984
_shelx_estimated_absorpt_t_min 0.968
_olex2_refinement_description
; 
1. Fixed Uiso 
 At 1.2 times of: 
  All C(H) groups 
 At 1.5 times of: 
  All C(H,H,H) groups 
2. Restrained distances 
 C4-F1 = C10-F1' 
 1.38 with sigma of 0.01 
 C10-C27 = C4-C27' 
 1.48 with sigma of 0.01 
 C27'-C3 \\sim C27'-C5 
 with sigma of 0.01 
3. Restrained planarity 
 C1, C2, C3, C4, C5, C6, C27' 
 with sigma of 0.1 
4. Uiso/Uaniso restraints and constraints 
Uanis(F1) = Uanis(C27') 
Uanis(C27) = Uanis(F1') 
5. Others 
 Sof(C27')=Sof(H27D)=Sof(H27E)=Sof(H27F)=Sof(F1')=1-FVAR(1) 
 Sof(C27)=Sof(H27A)=Sof(H27B)=Sof(H27C)=Sof(F1)=FVAR(1) 
6.a Riding coordinates: 
 C27(H27A,H27B,H27C), C27'(H27D,H27E,H27F) 
6.b Aromatic/amide H refined with riding coordinates: 
 C2(H2), C3(H3), C5(H5), C6(H6), C8(H8), C9(H9), C11(H11), C12(H12), C17(H17), 
 C18(H18), C19(H19), C20(H20), C22(H22), C23(H23), C24(H24), C25(H25), C26(H26) 
;
_olex2_submission_special_instructions 'No special instructions were received'

loop_
_space_group_symop_operation_xyz
'x, y, z'
'-x, -y, -z'

loop_
_atom_site_label
_atom_site_type_symbol
_atom_site_fract_x
_atom_site_fract_y
_atom_site_fract_z
_atom_site_U_iso_or_equiv
_atom_site_adp_type
_atom_site_occupancy
_atom_site_site_symmetry_order
_atom_site_calc_flag
_atom_site_refinement_flags_posn
_atom_site_refinement_flags_occupancy
_atom_site_disorder_assembly
_atom_site_disorder_group
C1 C 0.7616(3) 0.4832(2) 1.0003(2) 0.0375(6) Uani 1 1 d . . . .
C2 C 0.6772(3) 0.4928(2) 1.1089(2) 0.0466(7) Uani 1 1 d . . . .
H2 H 0.5855 0.5505 1.1045 0.056 Uiso 1 1 calc R . . .
C3 C 0.7268(3) 0.4183(3) 1.2229(3) 0.0534(8) Uani 1 1 d D . . .
H3 H 0.6689 0.4251 1.2951 0.064 Uiso 1 1 calc R . . .
C4 C 0.8615(3) 0.3345(3) 1.2293(3) 0.0516(7) Uani 1 1 d D . . .
C5 C 0.9464(3) 0.3218(3) 1.1247(3) 0.0495(7) Uani 1 1 d D . . .
H5 H 1.0377 0.2634 1.1303 0.059 Uiso 1 1 calc R . . .
C6 C 0.8968(3) 0.3957(2) 1.0103(3) 0.0431(7) Uani 1 1 d . . . .
H6 H 0.9550 0.3866 0.9386 0.052 Uiso 1 1 calc R . . .
C7 C 0.8110(3) 0.4200(2) 0.7405(2) 0.0416(6) Uani 1 1 d . . . .
C8 C 0.7648(3) 0.3021(3) 0.7744(3) 0.0503(7) Uani 1 1 d . . . .
H8 H 0.6771 0.2985 0.8209 0.060 Uiso 1 1 calc R . . .
C9 C 0.8462(4) 0.1888(3) 0.7407(3) 0.0643(9) Uani 1 1 d . . . .
H9 H 0.8139 0.1094 0.7653 0.077 Uiso 1 1 calc R . . .
C10 C 0.9731(4) 0.1931(3) 0.6718(3) 0.0695(10) Uani 1 1 d D . . .
C11 C 1.0221(4) 0.3091(3) 0.6381(3) 0.0716(10) Uani 1 1 d . . . .
H11 H 1.1106 0.3116 0.5927 0.086 Uiso 1 1 calc R . . .
C12 C 0.9407(3) 0.4224(3) 0.6713(3) 0.0589(8) Uani 1 1 d . . . .
H12 H 0.9739 0.5014 0.6466 0.071 Uiso 1 1 calc R . . .
C13 C 0.7057(3) 0.5688(2) 0.8811(2) 0.0386(6) Uani 1 1 d . . . .
C14 C 0.7197(3) 0.5463(2) 0.7669(2) 0.0393(6) Uani 1 1 d . . . .
C15 C 0.6366(3) 0.6391(2) 0.6630(2) 0.0404(6) Uani 1 1 d . . . .
C16 C 0.5634(3) 0.7683(2) 0.6717(2) 0.0413(6) Uani 1 1 d . . . .
C17 C 0.4704(3) 0.8480(3) 0.5808(3) 0.0534(8) Uani 1 1 d . . . .
H17 H 0.4199 0.9321 0.5893 0.064 Uiso 1 1 calc R . . .
C18 C 0.4513(3) 0.8048(3) 0.4775(3) 0.0630(9) Uani 1 1 d . . . .
H18 H 0.3867 0.8582 0.4174 0.076 Uiso 1 1 calc R . . .
C19 C 0.5289(3) 0.6820(3) 0.4647(3) 0.0611(8) Uani 1 1 d . . . .
H19 H 0.5198 0.6538 0.3935 0.073 Uiso 1 1 calc R . . .
C20 C 0.6199(3) 0.5996(3) 0.5553(3) 0.0521(7) Uani 1 1 d . . . .
H20 H 0.6711 0.5165 0.5447 0.063 Uiso 1 1 calc R . . .
C21 C 0.4437(3) 0.9259(2) 0.8518(2) 0.0407(6) Uani 1 1 d . . . .
C22 C 0.3198(3) 0.8795(3) 0.8942(3) 0.0570(8) Uani 1 1 d . . . .
H22 H 0.3186 0.7911 0.8985 0.068 Uiso 1 1 calc R . . .
C23 C 0.1975(4) 0.9625(3) 0.9304(3) 0.0745(10) Uani 1 1 d . . . .
H23 H 0.1138 0.9300 0.9605 0.089 Uiso 1 1 calc R . . .
C24 C 0.1977(4) 1.0928(3) 0.9226(3) 0.0686(9) Uani 1 1 d . . . .
H24 H 0.1136 1.1491 0.9462 0.082 Uiso 1 1 calc R . . .
C25 C 0.3181(4) 1.1403(3) 0.8811(3) 0.0636(9) Uani 1 1 d . . . .
H25 H 0.3175 1.2292 0.8762 0.076 Uiso 1 1 calc R . . .
C26 C 0.4431(3) 1.0574(3) 0.8456(3) 0.0541(8) Uani 1 1 d . . . .
H26 H 0.5269 1.0903 0.8174 0.065 Uiso 1 1 calc R . . .
P1 P 0.60250(8) 0.82442(7) 0.79839(7) 0.0440(2) Uani 1 1 d . . . .
C27 C 1.066(3) 0.078(2) 0.628(3) 0.116(3) Uani 0.627(12) 1 d D P A 1
H27A H 1.1675 0.0744 0.6378 0.175 Uiso 0.627(12) 1 d R P A 1
H27B H 1.0506 0.0878 0.5413 0.175 Uiso 0.627(12) 1 d R P A 1
H27C H 1.0408 -0.0032 0.6757 0.175 Uiso 0.627(12) 1 d R P A 1
F1 F 0.9110(7) 0.2655(9) 1.3436(4) 0.0820(13) Uani 0.627(12) 1 d D P A 1
C27' C 0.912(2) 0.252(3) 1.3513(10) 0.0820(13) Uani 0.373(12) 1 d D P A 2
H27D H 0.8851 0.1672 1.3663 0.123 Uiso 0.373(12) 1 d R P A 2
H27E H 0.8676 0.2965 1.4155 0.123 Uiso 0.373(12) 1 d R P A 2
H27F H 1.0167 0.2380 1.3518 0.123 Uiso 0.373(12) 1 d R P A 2
F1' F 1.047(3) 0.0758(19) 0.640(3) 0.116(3) Uani 0.373(12) 1 d D P A 2
O1 O 0.7299(2) 0.88431(18) 0.77736(18) 0.0585(5) Uani 1 1 d . . . .
O2 O 0.61785(19) 0.68836(16) 0.90350(15) 0.0464(5) Uani 1 1 d . . . .

loop_
_atom_site_aniso_label
_atom_site_aniso_U_11
_atom_site_aniso_U_22
_atom_site_aniso_U_33
_atom_site_aniso_U_23
_atom_site_aniso_U_13
_atom_site_aniso_U_12
C1 0.0392(15) 0.0287(13) 0.0457(16) -0.0083(12) -0.0023(13) -0.0094(12)
C2 0.0461(17) 0.0392(15) 0.0511(18) -0.0083(13) -0.0007(14) -0.0057(13)
C3 0.064(2) 0.0474(17) 0.0451(18) -0.0083(14) 0.0048(15) -0.0103(16)
C4 0.066(2) 0.0446(17) 0.0440(18) -0.0020(14) -0.0128(16) -0.0158(15)
C5 0.0459(17) 0.0388(15) 0.061(2) -0.0069(14) -0.0116(15) -0.0049(13)
C6 0.0395(16) 0.0383(14) 0.0513(17) -0.0086(13) -0.0013(13) -0.0107(13)
C7 0.0476(17) 0.0351(14) 0.0405(15) -0.0086(12) -0.0050(13) -0.0049(12)
C8 0.0526(18) 0.0440(16) 0.0564(18) -0.0130(14) -0.0046(14) -0.0126(14)
C9 0.082(2) 0.0391(17) 0.074(2) -0.0163(16) -0.024(2) -0.0047(17)
C10 0.087(3) 0.053(2) 0.062(2) -0.0253(17) -0.0150(19) 0.0164(19)
C11 0.065(2) 0.074(2) 0.064(2) -0.0197(19) 0.0142(18) 0.0041(19)
C12 0.061(2) 0.0504(18) 0.060(2) -0.0097(15) 0.0092(16) -0.0102(16)
C13 0.0360(15) 0.0313(13) 0.0464(16) -0.0094(12) -0.0012(12) -0.0033(11)
C14 0.0396(15) 0.0331(14) 0.0444(16) -0.0078(12) -0.0013(13) -0.0078(12)
C15 0.0443(16) 0.0377(14) 0.0395(15) -0.0064(12) -0.0016(13) -0.0126(12)
C16 0.0458(16) 0.0332(14) 0.0418(15) -0.0024(12) -0.0029(13) -0.0090(12)
C17 0.061(2) 0.0448(17) 0.0504(18) -0.0057(14) -0.0062(15) -0.0083(15)
C18 0.079(2) 0.059(2) 0.0467(18) -0.0001(15) -0.0179(17) -0.0126(18)
C19 0.085(2) 0.0584(19) 0.0435(18) -0.0105(15) -0.0131(17) -0.0190(18)
C20 0.063(2) 0.0473(16) 0.0482(18) -0.0135(14) -0.0029(15) -0.0129(15)
C21 0.0487(17) 0.0322(14) 0.0406(15) -0.0076(11) -0.0110(13) -0.0045(12)
C22 0.058(2) 0.0398(16) 0.072(2) -0.0158(15) 0.0051(17) -0.0092(15)
C23 0.062(2) 0.064(2) 0.096(3) -0.028(2) 0.0192(19) -0.0124(18)
C24 0.067(2) 0.061(2) 0.072(2) -0.0276(18) 0.0014(19) 0.0076(18)
C25 0.080(2) 0.0366(16) 0.072(2) -0.0188(15) -0.0078(19) -0.0001(17)
C26 0.064(2) 0.0406(16) 0.0599(19) -0.0136(14) -0.0040(16) -0.0132(15)
P1 0.0469(5) 0.0339(4) 0.0505(5) -0.0097(3) -0.0065(4) -0.0057(3)
C27 0.149(6) 0.079(2) 0.103(5) -0.042(3) -0.013(5) 0.035(3)
F1 0.104(2) 0.075(3) 0.0560(17) 0.0028(14) -0.0233(14) -0.0085(14)
C27' 0.104(2) 0.075(3) 0.0560(17) 0.0028(14) -0.0233(14) -0.0085(14)
F1' 0.149(6) 0.079(2) 0.103(5) -0.042(3) -0.013(5) 0.035(3)
O1 0.0487(12) 0.0528(12) 0.0798(14) -0.0208(10) -0.0028(10) -0.0167(10)
O2 0.0572(12) 0.0330(9) 0.0442(11) -0.0100(8) -0.0068(9) 0.0025(8)

loop_
_atom_type_symbol
_atom_type_description
_atom_type_scat_dispersion_real
_atom_type_scat_dispersion_imag
_atom_type_scat_source
C C 0.0033 0.0016 'International Tables Vol C Tables 4.2.6.8 and 6.1.1.4'
H H 0.0000 0.0000 'International Tables Vol C Tables 4.2.6.8 and 6.1.1.4'
F F 0.0171 0.0103 'International Tables Vol C Tables 4.2.6.8 and 6.1.1.4'
O O 0.0106 0.0060 'International Tables Vol C Tables 4.2.6.8 and 6.1.1.4'
P P 0.1023 0.0942 'International Tables Vol C Tables 4.2.6.8 and 6.1.1.4'

loop_
_geom_angle_atom_site_label_1
_geom_angle_atom_site_label_2
_geom_angle_atom_site_label_3
_geom_angle
C2 C1 C13 118.8(2)
C6 C1 C2 117.9(2)
C6 C1 C13 123.2(2)
C1 C2 H2 119.5
C3 C2 C1 121.0(3)
C3 C2 H2 119.5
C2 C3 H3 120.3
C4 C3 C2 119.5(3)
C4 C3 H3 120.3
C3 C4 C27' 119.2(5)
C5 C4 C3 121.0(3)
C5 C4 F1 120.4(3)
C5 C4 C27' 119.7(5)
F1 C4 C3 118.5(3)
C4 C5 H5 120.2
C4 C5 C6 119.7(3)
C6 C5 H5 120.2
C1 C6 H6 119.6
C5 C6 C1 120.9(3)
C5 C6 H6 119.6
C8 C7 C12 118.1(3)
C8 C7 C14 122.2(2)
C12 C7 C14 119.5(2)
C7 C8 H8 119.4
C7 C8 C9 121.1(3)
C9 C8 H8 119.4
C8 C9 H9 120.0
C10 C9 C8 120.0(3)
C10 C9 H9 120.0
C9 C10 C11 119.9(3)
C9 C10 C27 124.1(14)
C9 C10 F1' 116.4(14)
C11 C10 C27 116.0(14)
C11 C10 F1' 123.7(14)
C10 C11 H11 119.9
C10 C11 C12 120.1(3)
C12 C11 H11 119.9
C7 C12 C11 120.7(3)
C7 C12 H12 119.6
C11 C12 H12 119.6
C14 C13 C1 131.0(2)
C14 C13 O2 120.4(2)
O2 C13 C1 108.6(2)
C13 C14 C7 121.6(2)
C13 C14 C15 121.9(2)
C15 C14 C7 116.3(2)
C16 C15 C14 121.2(2)
C20 C15 C14 121.3(2)
C20 C15 C16 117.4(2)
C15 C16 P1 117.07(19)
C17 C16 C15 120.5(2)
C17 C16 P1 122.4(2)
C16 C17 H17 119.5
C18 C17 C16 120.9(3)
C18 C17 H17 119.5
C17 C18 H18 120.5
C19 C18 C17 118.9(3)
C19 C18 H18 120.5
C18 C19 H19 119.4
C18 C19 C20 121.2(3)
C20 C19 H19 119.4
C15 C20 H20 119.6
C19 C20 C15 120.9(3)
C19 C20 H20 119.6
C22 C21 C26 119.1(3)
C22 C21 P1 122.0(2)
C26 C21 P1 118.9(2)
C21 C22 H22 119.9
C21 C22 C23 120.2(3)
C23 C22 H22 119.9
C22 C23 H23 119.9
C24 C23 C22 120.2(3)
C24 C23 H23 119.9
C23 C24 H24 119.8
C25 C24 C23 120.5(3)
C25 C24 H24 119.8
C24 C25 H25 120.0
C24 C25 C26 120.0(3)
C26 C25 H25 120.0
C21 C26 H26 120.0
C25 C26 C21 120.0(3)
C25 C26 H26 120.0
C16 P1 C21 110.48(12)
O1 P1 C16 114.52(12)
O1 P1 C21 113.44(12)
O1 P1 O2 115.30(11)
O2 P1 C16 99.35(11)
O2 P1 C21 102.31(11)
C10 C27 H27A 109.5
C10 C27 H27B 109.5
C10 C27 H27C 109.4
H27A C27 H27B 109.5
H27A C27 H27C 109.5
H27B C27 H27C 109.5
C4 C27' H27D 109.8
C4 C27' H27E 109.3
C4 C27' H27F 109.3
H27D C27' H27E 109.5
H27D C27' H27F 109.5
H27E C27' H27F 109.5
C13 O2 P1 120.79(16)

loop_
_geom_bond_atom_site_label_1
_geom_bond_atom_site_label_2
_geom_bond_distance
C1 C2 1.386(3)
C1 C6 1.383(3)
C1 C13 1.472(3)
C2 H2 0.9300
C2 C3 1.373(4)
C3 H3 0.9300
C3 C4 1.362(4)
C4 C5 1.358(4)
C4 F1 1.362(5)
C4 C27' 1.472(10)
C5 H5 0.9300
C5 C6 1.376(3)
C6 H6 0.9300
C7 C8 1.371(3)
C7 C12 1.376(4)
C7 C14 1.491(3)
C8 H8 0.9300
C8 C9 1.381(4)
C9 H9 0.9300
C9 C10 1.353(4)
C10 C11 1.367(4)
C10 C27 1.486(8)
C10 F1' 1.383(8)
C11 H11 0.9300
C11 C12 1.377(4)
C12 H12 0.9300
C13 C14 1.334(3)
C13 O2 1.406(3)
C14 C15 1.470(3)
C15 C16 1.403(3)
C15 C20 1.395(3)
C16 C17 1.379(3)
C16 P1 1.757(3)
C17 H17 0.9300
C17 C18 1.377(4)
C18 H18 0.9300
C18 C19 1.369(4)
C19 H19 0.9300
C19 C20 1.375(4)
C20 H20 0.9300
C21 C22 1.364(4)
C21 C26 1.379(3)
C21 P1 1.767(3)
C22 H22 0.9300
C22 C23 1.365(4)
C23 H23 0.9300
C23 C24 1.364(4)
C24 H24 0.9300
C24 C25 1.339(4)
C25 H25 0.9300
C25 C26 1.379(4)
C26 H26 0.9300
P1 O1 1.4549(19)
P1 O2 1.5998(18)
C27 H27A 0.9599
C27 H27B 0.9600
C27 H27C 0.9600
C27' H27D 0.9601
C27' H27E 0.9601
C27' H27F 0.9601

loop_
_geom_torsion_atom_site_label_1
_geom_torsion_atom_site_label_2
_geom_torsion_atom_site_label_3
_geom_torsion_atom_site_label_4
_geom_torsion
C1 C2 C3 C4 0.5(4)
C1 C13 C14 C7 -3.8(4)
C1 C13 C14 C15 170.9(2)
C1 C13 O2 P1 150.93(17)
C2 C1 C6 C5 -0.8(4)
C2 C1 C13 C14 -145.5(3)
C2 C1 C13 O2 30.5(3)
C2 C3 C4 C5 -1.1(4)
C2 C3 C4 F1 177.5(6)
C2 C3 C4 C27' -178.0(18)
C3 C4 C5 C6 0.8(4)
C4 C5 C6 C1 0.2(4)
C6 C1 C2 C3 0.5(4)
C6 C1 C13 C14 36.4(4)
C6 C1 C13 O2 -147.6(2)
C7 C8 C9 C10 -0.8(4)
C7 C14 C15 C16 -171.1(2)
C7 C14 C15 C20 12.9(4)
C8 C7 C12 C11 -0.5(4)
C8 C7 C14 C13 75.7(4)
C8 C7 C14 C15 -99.3(3)
C8 C9 C10 C11 1.5(5)
C8 C9 C10 C27 -178.2(18)
C8 C9 C10 F1' -179.1(16)
C9 C10 C11 C12 -1.8(5)
C10 C11 C12 C7 1.3(5)
C12 C7 C8 C9 0.3(4)
C12 C7 C14 C13 -109.7(3)
C12 C7 C14 C15 75.4(3)
C13 C1 C2 C3 -177.8(2)
C13 C1 C6 C5 177.3(2)
C13 C14 C15 C16 13.9(4)
C13 C14 C15 C20 -162.1(3)
C14 C7 C8 C9 175.0(2)
C14 C7 C12 C11 -175.4(3)
C14 C13 O2 P1 -32.6(3)
C14 C15 C16 C17 -171.4(2)
C14 C15 C16 P1 11.3(3)
C14 C15 C20 C19 172.7(3)
C15 C16 C17 C18 -2.4(4)
C15 C16 P1 C21 -144.4(2)
C15 C16 P1 O1 86.0(2)
C15 C16 P1 O2 -37.4(2)
C16 C15 C20 C19 -3.4(4)
C16 C17 C18 C19 -1.5(4)
C16 P1 O2 C13 48.9(2)
C17 C16 P1 C21 38.5(3)
C17 C16 P1 O1 -91.1(2)
C17 C16 P1 O2 145.4(2)
C17 C18 C19 C20 2.8(5)
C18 C19 C20 C15 -0.3(4)
C20 C15 C16 C17 4.7(4)
C20 C15 C16 P1 -172.48(19)
C21 C22 C23 C24 1.0(5)
C21 P1 O2 C13 162.44(18)
C22 C21 C26 C25 -0.4(4)
C22 C21 P1 C16 59.7(3)
C22 C21 P1 O1 -170.1(2)
C22 C21 P1 O2 -45.3(2)
C22 C23 C24 C25 -1.0(5)
C23 C24 C25 C26 0.2(5)
C24 C25 C26 C21 0.5(5)
C26 C21 C22 C23 -0.3(4)
C26 C21 P1 C16 -117.5(2)
C26 C21 P1 O1 12.6(3)
C26 C21 P1 O2 137.5(2)
P1 C16 C17 C18 174.7(2)
P1 C21 C22 C23 -177.6(2)
P1 C21 C26 C25 176.9(2)
C27 C10 C11 C12 178.0(16)
F1 C4 C5 C6 -177.8(6)
C27' C4 C5 C6 177.7(18)
F1' C10 C11 C12 178.9(17)
O1 P1 O2 C13 -74.0(2)
O2 C13 C14 C7 -179.4(2)
O2 C13 C14 C15 -4.7(4)
